data_4342970
loop_
_publ_author_name
'Regueiro-Figueroa, Mart\'in'
'Barriada, Jos\'e Luis'
'Pallier, Agn\`es'
'Esteban-G\'omez, David'
'Blas, Andr\'es de'
'Rodr\'iguez-Blas, Teresa'
'T\'oth, \'Eva'
'Platas-Iglesias, Carlos'

_publ_section_title
;
 Stabilizing divalent europium in aqueous solution using
 size-discrimination and electrostatic effects.
;
_journal_issue 10
_journal_name_full 'Inorganic chemistry'
_journal_page_first 4940
_journal_page_last 4952
_journal_paper_doi 10.1021/acs.inorgchem.5b00548
_journal_volume 54
_journal_year 2015
_chemical_formula_moiety 'C26 H38 N6 O6, 6(H2 O)'
_chemical_formula_sum 'C26 H50 N6 O12'
_chemical_formula_weight 638.72
_chemical_name_systematic
;
 ?
;
_space_group_IT_number 14
_symmetry_cell_setting monoclinic
_symmetry_Int_Tables_number 14
_symmetry_space_group_name_Hall '-P 2yn'
_symmetry_space_group_name_H-M 'P 1 21/n 1'
_atom_sites_solution_hydrogens mixed
_atom_sites_solution_primary other
_atom_sites_solution_secondary difmap
_audit_conform_dict_location ftp://ftp.iucr.org/pub/cif_core.dic
_audit_conform_dict_name cif_core.dic
_audit_conform_dict_version 2.4.3
_audit_creation_date 2014-07-30T13:54:07-00:00
_audit_creation_method 'WinGX routine CIF_UPDATE'
_cell_angle_alpha 90
_cell_angle_beta 112.728(4)
_cell_angle_gamma 90
_cell_formula_units_Z 2
_cell_length_a 13.4460(10)
_cell_length_b 8.1550(10)
_cell_length_c 15.9150(10)
_cell_measurement_reflns_used 1969
_cell_measurement_temperature 100(2)
_cell_measurement_theta_max 25.86
_cell_measurement_theta_min 2.52
_cell_measurement_wavelength 0.71073
_cell_volume 1609.6(3)
_computing_cell_refinement 'BRUKER APEX2'
_computing_data_collection 'BRUKER APEX2'
_computing_data_reduction XPrep
_computing_molecular_graphics 'ORTEP-3 for Windows (Farrugia, 2012)'
_computing_publication_material 'WinGX publication routines (Farrugia, 2012)'
_computing_structure_refinement 'SHELXL-2013 (Sheldrick, 2013)'
_computing_structure_solution 'SIR-2011 (Burla et al., 2012)'
_diffrn_ambient_temperature 100(2)
_diffrn_measured_fraction_theta_full 1
_diffrn_measured_fraction_theta_max 0.998
_diffrn_measurement_device_type 'Bruker Kappa APEXII CCD'
_diffrn_measurement_method 'omega and phi scans'
_diffrn_radiation_monochromator graphite
_diffrn_radiation_probe x-ray
_diffrn_radiation_type MoK\a
_diffrn_radiation_wavelength 0.71073
_diffrn_reflns_av_R_equivalents 0.0382
_diffrn_reflns_Laue_measured_fraction_full 1
_diffrn_reflns_Laue_measured_fraction_max 0.998
_diffrn_reflns_limit_h_max 16
_diffrn_reflns_limit_h_min -16
_diffrn_reflns_limit_k_max 10
_diffrn_reflns_limit_k_min -10
_diffrn_reflns_limit_l_max 19
_diffrn_reflns_limit_l_min -19
_diffrn_reflns_number 26165
_diffrn_reflns_point_group_measured_fraction_full 1
_diffrn_reflns_point_group_measured_fraction_max 0.998
_diffrn_reflns_theta_full 25.242
_diffrn_reflns_theta_max 26.432
_diffrn_reflns_theta_min 1.691
_exptl_absorpt_coefficient_mu 0.104
_exptl_absorpt_correction_T_max 1
_exptl_absorpt_correction_T_min 0.776
_exptl_absorpt_correction_type multi-scan
_exptl_absorpt_process_details
;
        SADABS Version 2008/1 (Sheldrick, Bruker AXS Inc.)
;
_exptl_crystal_colour colourless
_exptl_crystal_density_diffrn 1.318
_exptl_crystal_density_method 'not measured'
_exptl_crystal_description plate
_exptl_crystal_F_000 688
_exptl_crystal_size_max 0.58
_exptl_crystal_size_mid 0.3
_exptl_crystal_size_min 0.06
_refine_diff_density_max 0.386
_refine_diff_density_min -0.294
_refine_diff_density_rms 0.047
_refine_ls_extinction_method none
_refine_ls_goodness_of_fit_ref 1.033
_refine_ls_hydrogen_treatment mixed
_refine_ls_matrix_type full
_refine_ls_number_constraints 0
_refine_ls_number_parameters 218
_refine_ls_number_reflns 3308
_refine_ls_number_restraints 9
_refine_ls_restrained_S_all 1.032
_refine_ls_R_factor_all 0.057
_refine_ls_R_factor_gt 0.0386
_refine_ls_shift/su_max 0.001
_refine_ls_shift/su_mean 0
_refine_ls_structure_factor_coef Fsqd
_refine_ls_weighting_details 'w=1/[\s^2^(Fo^2^)+(0.0362P)^2^+1.0192P] where P=(Fo^2^+2Fc^2^)/3'
_refine_ls_weighting_scheme calc
_refine_ls_wR_factor_gt 0.0847
_refine_ls_wR_factor_ref 0.0923
_reflns_number_gt 2594
_reflns_number_total 3308
_reflns_threshold_expression 'I > 2\s(I)'
_cod_data_source_file ic5b00548_si_002.cif
_cod_data_source_block shelx
_cod_depositor_comments 'Adding full bibliography for 4342970--4342972.cif.'
_cod_original_sg_symbol_H-M 'P 21/n'
_cod_database_code 4342970
_shelx_estimated_absorpt_t_min 0.942
_shelx_estimated_absorpt_t_max 0.994

loop_
_symmetry_equiv_pos_as_xyz
'x, y, z'
'-x+1/2, y+1/2, -z+1/2'
'-x, -y, -z'
'x-1/2, -y-1/2, z-1/2'

loop_
_atom_site_label
_atom_site_type_symbol
_atom_site_fract_x
_atom_site_fract_y
_atom_site_fract_z
_atom_site_U_iso_or_equiv
_atom_site_adp_type
_atom_site_occupancy
_atom_site_calc_flag
C1 C 0.93812(12) 0.27213(19) 1.45524(10) 0.0142(3) Uani 1 d
C2 C 0.88556(11) 0.10925(18) 1.42071(10) 0.0118(3) Uani 1 d
C3 C 0.83083(13) 0.0326(2) 1.46760(11) 0.0177(3) Uani 1 d
H3 H 0.8307 0.0775 1.5226 0.021 Uiso 1 calc
C4 C 0.77651(15) -0.1108(2) 1.43220(12) 0.0259(4) Uani 1 d
H4 H 0.7362 -0.165 1.4615 0.031 Uiso 1 calc
C5 C 0.78156(14) -0.1746(2) 1.35363(11) 0.0219(4) Uani 1 d
H5 H 0.7461 -0.2746 1.3289 0.026 Uiso 1 calc
C6 C 0.83923(11) -0.09072(18) 1.31107(10) 0.0127(3) Uani 1 d
C7 C 0.83801(12) -0.15474(19) 1.22134(10) 0.0140(3) Uani 1 d
H7A H 0.8345 -0.276 1.2218 0.017 Uiso 1 calc
H7B H 0.7719 -0.1149 1.1715 0.017 Uiso 1 calc
C8 C 0.91182(12) -0.13890(19) 1.10527(10) 0.0131(3) Uani 1 d
H8A H 0.8865 -0.2533 1.0904 0.016 Uiso 1 calc
H8B H 0.9803 -0.1275 1.0961 0.016 Uiso 1 calc
C9 C 0.82882(12) -0.0237(2) 1.04121(10) 0.0157(3) Uani 1 d
H9A H 0.7568 -0.047 1.0417 0.019 Uiso 1 calc
H9B H 0.8479 0.0914 1.0605 0.019 Uiso 1 calc
C10 C 0.73730(11) 0.02963(19) 0.88337(10) 0.0131(3) Uani 1 d
H10A H 0.7323 0.145 0.9007 0.016 Uiso 1 calc
H10B H 0.6698 -0.0273 0.8772 0.016 Uiso 1 calc
C11 C 0.75193(12) 0.02381(19) 0.79448(10) 0.0132(3) Uani 1 d
H11A H 0.7656 -0.0904 0.7808 0.016 Uiso 1 calc
H11B H 0.6857 0.063 0.7446 0.016 Uiso 1 calc
C12 C 0.86628(12) 0.1145(2) 0.72145(10) 0.0139(3) Uani 1 d
H12A H 0.8084 0.1674 0.6694 0.017 Uiso 1 calc
H12B H 0.8702 -0.0022 0.7059 0.017 Uiso 1 calc
C13 C 1.02736(12) -0.19721(19) 1.26252(10) 0.0134(3) Uani 1 d
H13A H 1.0273 -0.307 1.236 0.016 Uiso 1 calc
H13B H 1.0212 -0.2131 1.322 0.016 Uiso 1 calc
N1 N 0.97906(11) 0.35175(17) 1.40344(9) 0.0195(3) Uani 1 d
H1A H 1.0079(4) 0.4500(15) 1.4199(2) 0.023 Uiso 1 calc
H1B H 0.97756(11) 0.3067(7) 1.3524(8) 0.023 Uiso 1 calc
N2 N 0.88991(9) 0.05026(15) 1.34322(8) 0.0118(3) Uani 1 d
N3 N 0.93186(9) -0.10576(15) 1.20167(8) 0.0118(3) Uani 1 d
O1 O 0.93720(9) 0.32708(13) 1.52759(7) 0.0190(3) Uani 1 d
O2 O 0.82751(8) -0.04866(13) 0.95193(7) 0.0149(2) Uani 1 d
O3 O 0.84099(8) 0.12549(13) 0.80094(7) 0.0133(2) Uani 1 d
O1W O 0.87436(9) 0.38095(15) 0.93270(8) 0.0203(3) Uani 1 d
H111 H 0.8680(15) 0.318(2) 0.8895(11) 0.024 Uiso 1 d
H112 H 0.8891(15) 0.4749(18) 0.9228(13) 0.024 Uiso 1 d
O2W O 0.94558(9) -0.30482(14) 0.91628(8) 0.0184(3) Uani 1 d
H21 H 0.9095(13) -0.225(2) 0.9252(12) 0.022 Uiso 1 d
H22 H 1.0001(12) -0.318(2) 0.9617(11) 0.022 Uiso 1 d
O3W O 0.99719(10) 0.24685(15) 1.23505(8) 0.0237(3) Uani 1 d
H31 H 0.9720(15) 0.1499(19) 1.2276(13) 0.028 Uiso 1 d
H32 H 1.0134(15) 0.262(2) 1.1892(11) 0.028 Uiso 1 d

loop_
_atom_site_aniso_label
_atom_site_aniso_U_11
_atom_site_aniso_U_22
_atom_site_aniso_U_33
_atom_site_aniso_U_23
_atom_site_aniso_U_13
_atom_site_aniso_U_12
C1 0.0139(7) 0.0157(8) 0.0119(7) -0.0003(6) 0.0037(6) 0.0011(6)
C2 0.0105(7) 0.0132(7) 0.0092(7) 0.0010(6) 0.0012(6) 0.0024(6)
C3 0.0227(8) 0.0201(9) 0.0128(8) -0.0024(7) 0.0097(7) -0.0024(7)
C4 0.0363(10) 0.0260(10) 0.0241(9) -0.0045(8) 0.0213(8) -0.0130(8)
C5 0.0285(9) 0.0183(8) 0.0224(9) -0.0063(7) 0.0137(8) -0.0110(7)
C6 0.0118(7) 0.0140(8) 0.0111(7) 0.0007(6) 0.0032(6) 0.0007(6)
C7 0.0135(7) 0.0162(8) 0.0117(7) -0.0019(6) 0.0042(6) -0.0041(6)
C8 0.0149(7) 0.0148(8) 0.0091(7) -0.0017(6) 0.0042(6) 0.0002(6)
C9 0.0169(8) 0.0216(8) 0.0082(7) -0.0008(6) 0.0045(6) 0.0036(7)
C10 0.0095(7) 0.0156(8) 0.0112(7) 0.0016(6) 0.0006(6) 0.0011(6)
C11 0.0119(7) 0.0141(8) 0.0109(7) 0.0002(6) 0.0014(6) -0.0021(6)
C12 0.0138(7) 0.0192(8) 0.0080(7) -0.0009(6) 0.0034(6) 0.0025(6)
C13 0.0161(8) 0.0147(8) 0.0086(7) 0.0011(6) 0.0041(6) 0.0009(6)
N1 0.0297(8) 0.0162(7) 0.0166(7) -0.0074(6) 0.0134(6) -0.0107(6)
N2 0.0105(6) 0.0134(6) 0.0103(6) 0.0004(5) 0.0026(5) 0.0010(5)
N3 0.0106(6) 0.0159(7) 0.0083(6) -0.0005(5) 0.0029(5) -0.0005(5)
O1 0.0272(6) 0.0185(6) 0.0137(6) -0.0052(5) 0.0107(5) -0.0051(5)
O2 0.0148(5) 0.0214(6) 0.0070(5) 0.0015(4) 0.0025(4) 0.0061(5)
O3 0.0142(5) 0.0166(6) 0.0093(5) -0.0018(4) 0.0047(4) -0.0030(4)
O1W 0.0235(6) 0.0176(6) 0.0191(6) -0.0057(5) 0.0076(5) -0.0037(5)
O2W 0.0212(6) 0.0190(6) 0.0132(6) 0.0000(5) 0.0048(5) 0.0041(5)
O3W 0.0389(7) 0.0183(6) 0.0205(6) -0.0037(5) 0.0188(6) -0.0076(5)

loop_
_atom_type_symbol
_atom_type_description
_atom_type_scat_dispersion_real
_atom_type_scat_dispersion_imag
_atom_type_scat_source
C C 0.0033 0.0016 'International Tables Vol C Tables 4.2.6.8 and 6.1.1.4'
H H 0 0 'International Tables Vol C Tables 4.2.6.8 and 6.1.1.4'
N N 0.0061 0.0033 'International Tables Vol C Tables 4.2.6.8 and 6.1.1.4'
O O 0.0106 0.006 'International Tables Vol C Tables 4.2.6.8 and 6.1.1.4'

loop_
_geom_angle_atom_site_label_1
_geom_angle_atom_site_label_2
_geom_angle_atom_site_label_3
_geom_angle
_geom_angle_site_symmetry_1
_geom_angle_site_symmetry_3
O1 C1 N1 123.80(15) . .
O1 C1 C2 119.09(13) . .
N1 C1 C2 117.05(13) . .
N2 C2 C3 123.60(14) . .
N2 C2 C1 118.00(13) . .
C3 C2 C1 118.32(13) . .
C4 C3 C2 118.11(15) . .
C4 C3 H3 120.9 . .
C2 C3 H3 120.9 . .
C3 C4 C5 119.10(15) . .
C3 C4 H4 120.5 . .
C5 C4 H4 120.5 . .
C4 C5 C6 119.19(15) . .
C4 C5 H5 120.4 . .
C6 C5 H5 120.4 . .
N2 C6 C5 122.38(14) . .
N2 C6 C7 118.47(13) . .
C5 C6 C7 118.99(14) . .
N3 C7 C6 114.22(12) . .
N3 C7 H7A 108.7 . .
C6 C7 H7A 108.7 . .
N3 C7 H7B 108.7 . .
C6 C7 H7B 108.7 . .
H7A C7 H7B 107.6 . .
N3 C8 C9 112.19(12) . .
N3 C8 H8A 109.2 . .
C9 C8 H8A 109.2 . .
N3 C8 H8B 109.2 . .
C9 C8 H8B 109.2 . .
H8A C8 H8B 107.9 . .
O2 C9 C8 107.71(12) . .
O2 C9 H9A 110.2 . .
C8 C9 H9A 110.2 . .
O2 C9 H9B 110.2 . .
C8 C9 H9B 110.2 . .
H9A C9 H9B 108.5 . .
O2 C10 C11 108.86(12) . .
O2 C10 H10A 109.9 . .
C11 C10 H10A 109.9 . .
O2 C10 H10B 109.9 . .
C11 C10 H10B 109.9 . .
H10A C10 H10B 108.3 . .
O3 C11 C10 108.98(12) . .
O3 C11 H11A 109.9 . .
C10 C11 H11A 109.9 . .
O3 C11 H11B 109.9 . .
C10 C11 H11B 109.9 . .
H11A C11 H11B 108.3 . .
O3 C12 C13 110.78(12) . 3_757
O3 C12 H12A 109.5 . .
C13 C12 H12A 109.5 3_757 .
O3 C12 H12B 109.5 . .
C13 C12 H12B 109.5 3_757 .
H12A C12 H12B 108.1 . .
N3 C13 C12 114.31(12) . 3_757
N3 C13 H13A 108.7 . .
C12 C13 H13A 108.7 3_757 .
N3 C13 H13B 108.7 . .
C12 C13 H13B 108.7 3_757 .
H13A C13 H13B 107.6 . .
C1 N1 H1A 120 . .
C1 N1 H1B 120 . .
H1A N1 H1B 120 . .
C6 N2 C2 117.59(13) . .
C7 N3 C8 110.18(11) . .
C7 N3 C13 108.90(11) . .
C8 N3 C13 110.63(11) . .
C9 O2 C10 112.08(11) . .
C11 O3 C12 112.24(11) . .
H111 O1W H112 111.9(18) . .
H21 O2W H22 109.1(17) . .
H31 O3W H32 103.4(17) . .

loop_
_geom_bond_atom_site_label_1
_geom_bond_atom_site_label_2
_geom_bond_distance
_geom_bond_site_symmetry_2
C1 O1 1.2400(18) .
C1 N1 1.325(2) .
C1 C2 1.505(2) .
C2 N2 1.3458(19) .
C2 C3 1.383(2) .
C3 C4 1.379(2) .
C3 H3 0.95 .
C4 C5 1.380(2) .
C4 H4 0.95 .
C5 C6 1.391(2) .
C5 H5 0.95 .
C6 N2 1.3337(19) .
C6 C7 1.515(2) .
C7 N3 1.4681(18) .
C7 H7A 0.99 .
C7 H7B 0.99 .
C8 N3 1.4765(18) .
C8 C9 1.513(2) .
C8 H8A 0.99 .
C8 H8B 0.99 .
C9 O2 1.4288(17) .
C9 H9A 0.99 .
C9 H9B 0.99 .
C10 O2 1.4306(17) .
C10 C11 1.502(2) .
C10 H10A 0.99 .
C10 H10B 0.99 .
C11 O3 1.4272(17) .
C11 H11A 0.99 .
C11 H11B 0.99 .
C12 O3 1.4341(17) .
C12 C13 1.511(2) 3_757
C12 H12A 0.99 .
C12 H12B 0.99 .
C13 N3 1.4771(19) .
C13 C12 1.511(2) 3_757
C13 H13A 0.99 .
C13 H13B 0.99 .
N1 H1A 0.884(13) .
N1 H1B 0.884(13) .
O1W H111 0.836(14) .
O1W H112 0.822(14) .
O2W H21 0.854(14) .
O2W H22 0.813(14) .
O3W H31 0.850(15) .
O3W H32 0.847(14) .

loop_
_geom_hbond_atom_site_label_D
_geom_hbond_atom_site_label_H
_geom_hbond_atom_site_label_A
_geom_hbond_distance_DH
_geom_hbond_distance_HA
_geom_hbond_distance_DA
_geom_hbond_angle_DHA
_geom_hbond_site_symmetry_A
C8 H8B O3 0.99 2.33 3.0747(18) 131.5 3_757
C9 H9A O1 0.99 2.62 3.528(2) 152.9 2_647
C10 H10A O1W 0.99 2.62 3.332(2) 129 .
C12 H12B O3W 0.99 2.6 3.399(2) 138 3_757
C13 H13B O1 0.99 2.42 3.3582(18) 157.2 3_758
N1 H1A O1 0.88 2.02 2.8944(18) 170.8 3_768
N1 H1B O3W 0.88 2.04 2.9117(17) 166.7 .
O2W H21 O2 0.854(14) 1.958(14) 2.8111(16) 176.9(17) .
O2W H22 O1W 0.813(14) 1.935(14) 2.7437(17) 172.2(19) 3_757
O3W H31 N2 0.850(15) 2.615(18) 3.0876(17) 116.3(15) .
O3W H31 N3 0.850(15) 2.153(15) 2.9936(18) 169.8(18) .
O3W H32 O2W 0.847(14) 1.991(15) 2.8369(16) 177.6(19) 3_757
O1W H111 O3 0.836(14) 2.045(15) 2.8656(16) 166.8(18) .
O1W H112 O2W 0.822(14) 1.968(15) 2.7830(17) 170.9(19) 1_565

loop_
_geom_torsion_atom_site_label_1
_geom_torsion_atom_site_label_2
_geom_torsion_atom_site_label_3
_geom_torsion_atom_site_label_4
_geom_torsion
_geom_torsion_site_symmetry_1
O1 C1 C2 N2 -178.39(14) .
N1 C1 C2 N2 4.4(2) .
O1 C1 C2 C3 4.9(2) .
N1 C1 C2 C3 -172.36(14) .
N2 C2 C3 C4 -1.0(2) .
C1 C2 C3 C4 175.57(14) .
C2 C3 C4 C5 2.0(3) .
C3 C4 C5 C6 -1.4(3) .
C4 C5 C6 N2 -0.2(3) .
C4 C5 C6 C7 -175.71(15) .
N2 C6 C7 N3 28.86(19) .
C5 C6 C7 N3 -155.49(14) .
N3 C8 C9 O2 171.22(12) .
O2 C10 C11 O3 -67.58(15) .
C5 C6 N2 C2 1.3(2) .
C7 C6 N2 C2 176.78(13) .
C3 C2 N2 C6 -0.7(2) .
C1 C2 N2 C6 -177.23(12) .
C6 C7 N3 C8 -166.53(12) .
C6 C7 N3 C13 71.97(16) .
C9 C8 N3 C7 70.59(16) .
C9 C8 N3 C13 -168.93(12) .
C12 C13 N3 C7 -155.97(12) 3_757
C12 C13 N3 C8 82.80(15) 3_757
C8 C9 O2 C10 168.23(12) .
C11 C10 O2 C9 170.02(12) .
C10 C11 O3 C12 174.64(12) .
C13 C12 O3 C11 -169.25(12) 3_757
